data_7017983
loop_
_publ_author_name
'Caputo, Christopher B.'
'Geier, Stephen J.'
'Winkelhaus, Daniel'
'Mitzel, Norbert W.'
'Vukotic, V. Nicolas'
'Loeb, Stephen J.'
'Stephan, Douglas W.'

_publ_section_title
;
 Reactions of substituted pyridines with electrophilic boranes.
;
_journal_issue 7
_journal_name_full 'Dalton transactions (Cambridge, England : 2003)'
_journal_page_first 2131
_journal_page_last 2139
_journal_paper_doi 10.1039/c1dt11820j
_journal_volume 41
_journal_year 2012
_chemical_formula_sum 'C18 H5 B Cl F13 N2'
_chemical_formula_weight 542.50
_chemical_name_systematic
;
?
;
_space_group_IT_number 14
_symmetry_cell_setting monoclinic
_symmetry_space_group_name_Hall '-P 2yn'
_symmetry_space_group_name_H-M 'P 1 21/n 1'
_atom_sites_solution_hydrogens geom
_atom_sites_solution_primary direct
_atom_sites_solution_secondary difmap
_audit_creation_method SHELXL-97
_cell_angle_alpha 90.00
_cell_angle_beta 92.436(2)
_cell_angle_gamma 90.00
_cell_formula_units_Z 8
_cell_length_a 10.2702(3)
_cell_length_b 31.6155(10)
_cell_length_c 12.3047(4)
_cell_measurement_reflns_used 9116
_cell_measurement_temperature 150(2)
_cell_measurement_theta_max 27.5
_cell_measurement_theta_min 1.8
_cell_volume 3991.7(2)
_computing_cell_refinement 'Bruker SAINT'
_computing_data_collection 'Bruker APEX2'
_computing_data_reduction 'Bruker SAINT'
_computing_molecular_graphics 'Bruker SHELXTL'
_computing_publication_material 'Bruker SHELXTL'
_computing_structure_refinement 'SHELXL-97 (Sheldrick, 2008)'
_computing_structure_solution 'SHELXS-97 (Sheldrick, 2008)'
_diffrn_ambient_temperature 150(2)
_diffrn_measured_fraction_theta_full 0.991
_diffrn_measured_fraction_theta_max 0.991
_diffrn_measurement_device_type 'Bruker APEX-II CCD'
_diffrn_measurement_method '\f and \w scans'
_diffrn_radiation_monochromator graphite
_diffrn_radiation_source 'fine-focus sealed tube'
_diffrn_radiation_type MoK\a
_diffrn_radiation_wavelength 0.71073
_diffrn_reflns_av_R_equivalents 0.0353
_diffrn_reflns_av_sigmaI/netI 0.0382
_diffrn_reflns_limit_h_max 13
_diffrn_reflns_limit_h_min -13
_diffrn_reflns_limit_k_max 33
_diffrn_reflns_limit_k_min -41
_diffrn_reflns_limit_l_max 15
_diffrn_reflns_limit_l_min -15
_diffrn_reflns_number 35879
_diffrn_reflns_theta_full 27.53
_diffrn_reflns_theta_max 27.53
_diffrn_reflns_theta_min 1.78
_exptl_absorpt_coefficient_mu 0.321
_exptl_absorpt_correction_T_max 0.7456
_exptl_absorpt_correction_T_min 0.6940
_exptl_absorpt_correction_type multi-scan
_exptl_absorpt_process_details SADABS
_exptl_crystal_colour colourless
_exptl_crystal_density_diffrn 1.805
_exptl_crystal_density_method 'not measured'
_exptl_crystal_description block
_exptl_crystal_F_000 2128
_exptl_crystal_size_max 0.25
_exptl_crystal_size_mid 0.18
_exptl_crystal_size_min 0.18
_refine_diff_density_max 0.680
_refine_diff_density_min -0.535
_refine_diff_density_rms 0.057
_refine_ls_extinction_method none
_refine_ls_goodness_of_fit_ref 1.024
_refine_ls_hydrogen_treatment mixed
_refine_ls_matrix_type full
_refine_ls_number_parameters 647
_refine_ls_number_reflns 9116
_refine_ls_number_restraints 0
_refine_ls_restrained_S_all 1.024
_refine_ls_R_factor_all 0.0637
_refine_ls_R_factor_gt 0.0413
_refine_ls_shift/su_max 0.001
_refine_ls_shift/su_mean 0.000
_refine_ls_structure_factor_coef Fsqd
_refine_ls_weighting_details 'calc w=1/[\s^2^(Fo^2^)+(0.0410P)^2^+2.4343P] where P=(Fo^2^+2Fc^2^)/3'
_refine_ls_weighting_scheme calc
_refine_ls_wR_factor_gt 0.0918
_refine_ls_wR_factor_ref 0.1024
_reflns_number_gt 6762
_reflns_number_total 9116
_reflns_threshold_expression >2sigma(I)
_cod_data_source_file c1dt11820j.txt
_cod_data_source_block sjg90_0m
_cod_depositor_comments
;
The following automatic conversions were performed:

'_symmetry_cell_setting' value 'Monoclinic' changed to 'monoclinic'
according to /home/saulius/struct/CIF-dictionaries/cif_core.dic
dictionary named 'cif_core.dic' version 2.4.1 from 2010-06-29.

Automatic conversion script
Id: cif_fix_values 1715 2011-07-08 13:25:40Z adriana 
;
_cod_original_sg_symbol_H-M P2(1)/n
_cod_database_code 7017983

loop_
_symmetry_equiv_pos_as_xyz
'x, y, z'
'-x+1/2, y+1/2, -z+1/2'
'-x, -y, -z'
'x-1/2, -y-1/2, z-1/2'

loop_
_atom_site_label
_atom_site_type_symbol
_atom_site_fract_x
_atom_site_fract_y
_atom_site_fract_z
_atom_site_U_iso_or_equiv
_atom_site_adp_type
_atom_site_occupancy
_atom_site_symmetry_multiplicity
_atom_site_calc_flag
_atom_site_refinement_flags
B1 B 0.9794(2) -0.05453(7) 0.14712(18) 0.0216(5) Uani 1 1 d .
B2 B -0.0078(2) 0.29789(8) 0.84712(18) 0.0214(5) Uani 1 1 d .
N1 N 0.99911(17) -0.00657(6) 0.13894(14) 0.0227(4) Uani 1 1 d .
N2 N 1.21199(16) -0.00651(6) 0.20919(14) 0.0252(4) Uani 1 1 d .
N3 N -0.03884(16) 0.25048(6) 0.85972(13) 0.0224(4) Uani 1 1 d .
N4 N -0.24305(16) 0.26198(6) 0.92452(14) 0.0240(4) Uani 1 1 d .
Cl1 Cl 1.10843(5) -0.079200(16) 0.05683(4) 0.02449(12) Uani 1 1 d .
Cl2 Cl -0.13875(5) 0.319306(17) 0.74590(4) 0.02865(12) Uani 1 1 d .
F2 F 0.74934(11) -0.00359(4) 0.04886(10) 0.0316(3) Uani 1 1 d .
F3 F 0.53349(11) -0.03756(4) -0.04019(11) 0.0340(3) Uani 1 1 d .
F4 F 0.49758(11) -0.12179(4) -0.04340(11) 0.0347(3) Uani 1 1 d .
F5 F 0.68345(13) -0.17357(4) 0.04983(12) 0.0398(3) Uani 1 1 d .
F6 F 0.89989(12) -0.14117(4) 0.14194(11) 0.0330(3) Uani 1 1 d .
F8 F 1.17293(14) -0.11764(5) 0.26610(11) 0.0489(4) Uani 1 1 d .
F9 F 1.17927(15) -0.13273(6) 0.47709(12) 0.0565(4) Uani 1 1 d .
F10 F 1.01497(17) -0.09295(6) 0.60848(11) 0.0627(5) Uani 1 1 d .
F11 F 0.83957(17) -0.03613(6) 0.52245(12) 0.0657(5) Uani 1 1 d .
F12 F 0.82718(13) -0.02102(5) 0.30904(11) 0.0435(4) Uani 1 1 d .
F13 F 1.45970(19) -0.04171(7) 0.20848(16) 0.0812(6) Uani 1 1 d .
F14 F 1.53354(18) 0.00352(7) 0.3200(3) 0.1202(10) Uani 1 1 d .
F15 F 1.39653(19) -0.04174(8) 0.36653(17) 0.0920(7) Uani 1 1 d .
F20 F 0.20754(12) 0.23678(4) 0.78363(11) 0.0362(3) Uani 1 1 d .
F21 F 0.43205(14) 0.26013(5) 0.70367(13) 0.0510(4) Uani 1 1 d .
F22 F 0.48526(12) 0.34289(5) 0.66740(11) 0.0429(3) Uani 1 1 d .
F23 F 0.30485(13) 0.40262(4) 0.71327(11) 0.0394(3) Uani 1 1 d .
F24 F 0.08363(12) 0.38061(4) 0.80186(11) 0.0342(3) Uani 1 1 d .
F26 F 0.16088(11) 0.27157(4) 1.01570(10) 0.0314(3) Uani 1 1 d .
F27 F 0.18288(13) 0.29830(5) 1.21962(10) 0.0397(3) Uani 1 1 d .
F28 F 0.02658(14) 0.36118(5) 1.29022(10) 0.0448(4) Uani 1 1 d .
F29 F -0.15528(15) 0.39581(5) 1.14965(12) 0.0500(4) Uani 1 1 d .
F30 F -0.18162(13) 0.36920(4) 0.94566(11) 0.0408(3) Uani 1 1 d .
F31 F -0.40793(19) 0.30607(6) 1.08298(14) 0.0768(6) Uani 1 1 d .
F32 F -0.56495(16) 0.27045(6) 1.0078(2) 0.1008(9) Uani 1 1 d .
F33 F -0.45430(16) 0.31271(5) 0.91670(14) 0.0585(4) Uani 1 1 d .
C1 C 0.83876(19) -0.07073(6) 0.09744(16) 0.0217(4) Uani 1 1 d .
C2 C 0.73896(19) -0.04639(6) 0.05195(16) 0.0225(4) Uani 1 1 d .
C3 C 0.62532(19) -0.06267(7) 0.00496(16) 0.0241(4) Uani 1 1 d .
C4 C 0.60710(19) -0.10554(7) 0.00278(17) 0.0252(4) Uani 1 1 d .
C5 C 0.7015(2) -0.13164(7) 0.04907(17) 0.0269(5) Uani 1 1 d .
C6 C 0.81275(19) -0.11388(7) 0.09588(17) 0.0255(4) Uani 1 1 d .
C7 C 0.99924(19) -0.06826(7) 0.27551(16) 0.0235(4) Uani 1 1 d .
C8 C 1.0861(2) -0.09662(7) 0.32472(17) 0.0288(5) Uani 1 1 d .
C9 C 1.0924(2) -0.10497(8) 0.43486(18) 0.0355(5) Uani 1 1 d .
C10 C 1.0096(3) -0.08481(9) 0.50157(18) 0.0399(6) Uani 1 1 d .
C11 C 0.9213(2) -0.05636(8) 0.45779(19) 0.0385(6) Uani 1 1 d .
C12 C 0.9176(2) -0.04890(7) 0.34771(18) 0.0302(5) Uani 1 1 d .
C13 C 1.10260(19) 0.01473(7) 0.17664(15) 0.0222(4) Uani 1 1 d .
C14 C 1.1068(2) 0.05938(7) 0.18614(16) 0.0255(4) Uani 1 1 d .
H14A H 1.0340 0.0758 0.1613 0.031 Uiso 1 1 calc R
C15 C 1.2140(2) 0.07874(7) 0.23049(18) 0.0310(5) Uani 1 1 d .
H15A H 1.2149 0.1087 0.2374 0.037 Uiso 1 1 calc R
C16 C 1.3243(2) 0.05527(8) 0.26659(18) 0.0335(5) Uani 1 1 d .
H16A H 1.3989 0.0689 0.2985 0.040 Uiso 1 1 calc R
C17 C 1.3207(2) 0.01302(8) 0.25449(18) 0.0302(5) Uani 1 1 d .
C18 C 1.4294(2) -0.01635(9) 0.2884(2) 0.0436(6) Uani 1 1 d .
C19 C 0.13188(19) 0.30752(7) 0.79530(15) 0.0224(4) Uani 1 1 d .
C20 C 0.2266(2) 0.27872(7) 0.76873(16) 0.0259(4) Uani 1 1 d .
C21 C 0.3444(2) 0.28986(8) 0.72728(18) 0.0310(5) Uani 1 1 d .
C22 C 0.3718(2) 0.33160(8) 0.70902(17) 0.0300(5) Uani 1 1 d .
C23 C 0.2814(2) 0.36163(7) 0.73279(17) 0.0280(5) Uani 1 1 d .
C24 C 0.1657(2) 0.34937(7) 0.77628(16) 0.0247(4) Uani 1 1 d .
C25 C -0.00939(18) 0.31924(6) 0.96852(15) 0.0207(4) Uani 1 1 d .
C26 C 0.08089(19) 0.30290(7) 1.04512(16) 0.0233(4) Uani 1 1 d .
C27 C 0.0945(2) 0.31640(7) 1.15134(16) 0.0266(5) Uani 1 1 d .
C28 C 0.0153(2) 0.34792(7) 1.18657(16) 0.0295(5) Uani 1 1 d .
C29 C -0.0761(2) 0.36529(7) 1.11522(18) 0.0313(5) Uani 1 1 d .
C30 C -0.08643(19) 0.35089(7) 1.00911(17) 0.0257(4) Uani 1 1 d .
C31 C -0.14465(18) 0.23520(6) 0.90271(15) 0.0210(4) Uani 1 1 d .
C32 C -0.1636(2) 0.19202(7) 0.92857(16) 0.0244(4) Uani 1 1 d .
H32A H -0.0976 0.1719 0.9145 0.029 Uiso 1 1 calc R
C33 C -0.2754(2) 0.17919(7) 0.97325(16) 0.0270(5) Uani 1 1 d .
H33A H -0.2879 0.1500 0.9881 0.032 Uiso 1 1 calc R
C34 C -0.3738(2) 0.20854(7) 0.99806(17) 0.0285(5) Uani 1 1 d .
H34A H -0.4507 0.1997 1.0318 0.034 Uiso 1 1 calc R
C35 C -0.35502(19) 0.24930(7) 0.97240(17) 0.0271(5) Uani 1 1 d .
C36 C -0.4471(2) 0.28419(8) 0.9967(2) 0.0382(6) Uani 1 1 d .
H1 H 0.940(2) 0.0093(7) 0.1162(18) 0.024(6) Uiso 1 1 d .
H3 H 0.018(2) 0.2331(8) 0.8441(18) 0.029(6) Uiso 1 1 d .
H2 H 1.216(2) -0.0330(8) 0.194(2) 0.034(7) Uiso 1 1 d .
H4 H -0.238(2) 0.2858(8) 0.8989(18) 0.022(6) Uiso 1 1 d .

loop_
_atom_site_aniso_label
_atom_site_aniso_U_11
_atom_site_aniso_U_22
_atom_site_aniso_U_33
_atom_site_aniso_U_23
_atom_site_aniso_U_13
_atom_site_aniso_U_12
B1 0.0212(10) 0.0198(12) 0.0241(11) -0.0015(9) 0.0039(8) 0.0006(9)
B2 0.0202(10) 0.0209(12) 0.0229(11) 0.0014(9) -0.0014(8) 0.0027(9)
N1 0.0215(8) 0.0197(9) 0.0269(9) -0.0015(7) 0.0003(7) -0.0008(8)
N2 0.0232(8) 0.0215(10) 0.0312(10) -0.0043(8) 0.0025(7) -0.0036(8)
N3 0.0204(8) 0.0214(10) 0.0253(9) -0.0008(7) 0.0007(7) 0.0020(8)
N4 0.0221(8) 0.0208(10) 0.0289(9) 0.0024(8) -0.0013(7) -0.0003(8)
Cl1 0.0258(2) 0.0212(3) 0.0269(2) -0.00229(19) 0.00624(19) -0.0005(2)
Cl2 0.0289(2) 0.0300(3) 0.0264(3) 0.0054(2) -0.00542(19) 0.0027(2)
F2 0.0278(6) 0.0181(6) 0.0484(8) 0.0019(6) -0.0032(5) -0.0010(5)
F3 0.0250(6) 0.0305(7) 0.0461(8) 0.0026(6) -0.0036(5) 0.0031(5)
F4 0.0241(6) 0.0345(8) 0.0451(8) -0.0022(6) -0.0039(5) -0.0088(6)
F5 0.0376(7) 0.0205(7) 0.0605(9) 0.0020(6) -0.0064(6) -0.0078(6)
F6 0.0302(6) 0.0210(7) 0.0472(8) 0.0060(6) -0.0045(5) -0.0003(5)
F8 0.0552(9) 0.0603(10) 0.0317(7) 0.0056(7) 0.0087(6) 0.0356(8)
F9 0.0611(10) 0.0715(12) 0.0369(8) 0.0164(8) 0.0014(7) 0.0338(9)
F10 0.0792(12) 0.0860(13) 0.0235(7) 0.0096(8) 0.0090(7) 0.0276(10)
F11 0.0770(11) 0.0871(14) 0.0351(8) 0.0044(8) 0.0265(8) 0.0406(10)
F12 0.0417(8) 0.0522(9) 0.0374(7) 0.0064(6) 0.0113(6) 0.0242(7)
F13 0.0808(13) 0.0880(15) 0.0748(13) -0.0091(11) 0.0017(10) 0.0524(12)
F14 0.0417(10) 0.0763(15) 0.237(3) -0.0168(17) -0.0605(14) 0.0014(10)
F15 0.0685(12) 0.1229(19) 0.0850(14) 0.0544(13) 0.0103(11) 0.0392(13)
F20 0.0344(7) 0.0226(7) 0.0523(8) -0.0007(6) 0.0110(6) 0.0037(6)
F21 0.0369(8) 0.0424(9) 0.0754(11) -0.0062(8) 0.0230(7) 0.0100(7)
F22 0.0294(7) 0.0504(9) 0.0498(8) 0.0018(7) 0.0145(6) -0.0056(6)
F23 0.0372(7) 0.0319(8) 0.0496(8) 0.0105(6) 0.0066(6) -0.0074(6)
F24 0.0325(7) 0.0235(7) 0.0472(8) 0.0041(6) 0.0092(6) 0.0030(6)
F26 0.0294(6) 0.0338(8) 0.0306(7) -0.0024(5) -0.0037(5) 0.0121(6)
F27 0.0434(8) 0.0478(9) 0.0268(7) 0.0006(6) -0.0118(6) 0.0083(7)
F28 0.0544(9) 0.0546(10) 0.0254(7) -0.0118(6) 0.0007(6) 0.0042(7)
F29 0.0532(9) 0.0501(10) 0.0469(9) -0.0180(7) 0.0031(7) 0.0231(8)
F30 0.0414(8) 0.0422(9) 0.0380(7) -0.0026(6) -0.0066(6) 0.0226(7)
F31 0.0924(14) 0.0791(14) 0.0574(11) -0.0291(10) -0.0141(10) 0.0497(11)
F32 0.0332(9) 0.0566(12) 0.216(3) 0.0099(14) 0.0474(13) 0.0072(9)
F33 0.0608(10) 0.0516(10) 0.0627(10) 0.0070(8) -0.0035(8) 0.0273(8)
C1 0.0225(9) 0.0207(11) 0.0222(10) 0.0006(8) 0.0041(7) -0.0018(8)
C2 0.0249(10) 0.0167(11) 0.0263(10) -0.0004(8) 0.0057(8) -0.0012(8)
C3 0.0203(9) 0.0246(12) 0.0277(10) 0.0011(9) 0.0042(8) 0.0027(9)
C4 0.0218(10) 0.0272(12) 0.0268(11) -0.0017(9) 0.0032(8) -0.0059(9)
C5 0.0297(11) 0.0172(11) 0.0340(11) -0.0010(9) 0.0048(9) -0.0055(9)
C6 0.0237(10) 0.0240(12) 0.0288(11) 0.0024(9) 0.0025(8) 0.0006(9)
C7 0.0235(10) 0.0211(11) 0.0262(10) -0.0012(8) 0.0028(8) -0.0034(8)
C8 0.0296(11) 0.0290(12) 0.0279(11) -0.0021(9) 0.0041(9) 0.0048(10)
C9 0.0380(12) 0.0382(14) 0.0302(12) 0.0062(10) 0.0007(10) 0.0095(11)
C10 0.0485(14) 0.0504(16) 0.0211(11) 0.0046(10) 0.0061(10) 0.0060(12)
C11 0.0418(13) 0.0451(16) 0.0297(12) -0.0012(11) 0.0137(10) 0.0093(12)
C12 0.0289(11) 0.0312(13) 0.0309(11) 0.0033(9) 0.0043(9) 0.0052(10)
C13 0.0233(9) 0.0242(11) 0.0196(9) -0.0011(8) 0.0055(7) -0.0012(9)
C14 0.0294(10) 0.0207(11) 0.0269(10) -0.0051(8) 0.0061(8) 0.0002(9)
C15 0.0360(12) 0.0251(12) 0.0324(12) -0.0081(9) 0.0084(9) -0.0077(10)
C16 0.0279(11) 0.0374(14) 0.0354(12) -0.0115(10) 0.0044(9) -0.0108(10)
C17 0.0228(10) 0.0355(14) 0.0324(12) -0.0042(10) 0.0026(8) -0.0041(10)
C18 0.0276(12) 0.0485(17) 0.0544(16) -0.0031(13) -0.0027(11) -0.0002(12)
C19 0.0247(10) 0.0242(11) 0.0181(9) 0.0014(8) 0.0006(7) 0.0007(9)
C20 0.0294(10) 0.0228(12) 0.0253(11) 0.0003(8) 0.0003(8) -0.0009(9)
C21 0.0262(10) 0.0345(14) 0.0327(12) -0.0042(10) 0.0055(9) 0.0063(10)
C22 0.0238(10) 0.0412(14) 0.0252(11) 0.0026(9) 0.0039(8) -0.0039(10)
C23 0.0303(11) 0.0277(12) 0.0259(11) 0.0035(9) 0.0000(8) -0.0046(10)
C24 0.0271(10) 0.0246(11) 0.0223(10) 0.0009(8) 0.0004(8) 0.0043(9)
C25 0.0206(9) 0.0194(10) 0.0223(10) 0.0025(8) 0.0020(7) -0.0022(8)
C26 0.0216(9) 0.0217(11) 0.0266(10) 0.0000(8) 0.0027(8) 0.0006(9)
C27 0.0267(10) 0.0294(12) 0.0234(10) 0.0036(9) -0.0025(8) -0.0025(9)
C28 0.0347(11) 0.0335(13) 0.0205(10) -0.0058(9) 0.0033(8) -0.0055(10)
C29 0.0321(11) 0.0277(13) 0.0347(12) -0.0064(10) 0.0071(9) 0.0036(10)
C30 0.0245(10) 0.0250(12) 0.0273(11) 0.0020(9) -0.0013(8) 0.0033(9)
C31 0.0214(9) 0.0224(11) 0.0188(9) -0.0019(8) -0.0047(7) 0.0003(8)
C32 0.0271(10) 0.0222(11) 0.0236(10) -0.0026(8) -0.0023(8) 0.0011(9)
C33 0.0321(11) 0.0231(12) 0.0254(10) -0.0002(8) -0.0023(8) -0.0053(9)
C34 0.0245(10) 0.0316(13) 0.0293(11) 0.0003(9) -0.0011(8) -0.0063(9)
C35 0.0197(9) 0.0318(13) 0.0294(11) -0.0006(9) -0.0027(8) -0.0014(9)
C36 0.0269(11) 0.0392(15) 0.0488(15) 0.0022(12) 0.0028(10) 0.0046(11)

loop_
_atom_type_symbol
_atom_type_description
_atom_type_scat_dispersion_real
_atom_type_scat_dispersion_imag
_atom_type_scat_source
C C 0.0033 0.0016 'International Tables Vol C Tables 4.2.6.8 and 6.1.1.4'
H H 0.0000 0.0000 'International Tables Vol C Tables 4.2.6.8 and 6.1.1.4'
B B 0.0013 0.0007 'International Tables Vol C Tables 4.2.6.8 and 6.1.1.4'
F F 0.0171 0.0103 'International Tables Vol C Tables 4.2.6.8 and 6.1.1.4'
Cl Cl 0.1484 0.1585 'International Tables Vol C Tables 4.2.6.8 and 6.1.1.4'
N N 0.0061 0.0033 'International Tables Vol C Tables 4.2.6.8 and 6.1.1.4'

loop_
_geom_angle_atom_site_label_1
_geom_angle_atom_site_label_2
_geom_angle_atom_site_label_3
_geom_angle
N1 B1 C1 113.81(17)
N1 B1 C7 108.25(16)
C1 B1 C7 110.47(16)
N1 B1 Cl1 105.45(14)
C1 B1 Cl1 106.07(14)
C7 B1 Cl1 112.77(14)
N3 B2 C19 114.31(17)
N3 B2 C25 107.37(16)
C19 B2 C25 108.88(16)
N3 B2 Cl2 105.46(14)
C19 B2 Cl2 106.60(14)
C25 B2 Cl2 114.37(14)
C13 N1 B1 125.82(18)
C13 N1 H1 112.0(16)
B1 N1 H1 121.8(16)
C13 N2 C17 123.1(2)
C13 N2 H2 117.9(16)
C17 N2 H2 118.5(16)
C31 N3 B2 124.96(18)
C31 N3 H3 116.7(17)
B2 N3 H3 118.1(17)
C31 N4 C35 123.22(19)
C31 N4 H4 116.1(16)
C35 N4 H4 120.0(16)
C2 C1 C6 113.72(18)
C2 C1 B1 127.50(18)
C6 C1 B1 118.75(18)
F2 C2 C3 115.21(17)
F2 C2 C1 120.58(17)
C3 C2 C1 124.19(19)
F3 C3 C4 119.16(18)
F3 C3 C2 121.48(19)
C4 C3 C2 119.36(19)
F4 C4 C3 119.95(19)
F4 C4 C5 120.57(19)
C3 C4 C5 119.47(19)
F5 C5 C6 120.89(19)
F5 C5 C4 120.07(18)
C6 C5 C4 119.03(19)
F6 C6 C5 115.99(19)
F6 C6 C1 119.85(18)
C5 C6 C1 124.16(19)
C8 C7 C12 113.61(19)
C8 C7 B1 129.95(18)
C12 C7 B1 116.43(18)
F8 C8 C9 115.34(19)
F8 C8 C7 120.94(18)
C9 C8 C7 123.7(2)
F9 C9 C10 119.6(2)
F9 C9 C8 120.5(2)
C10 C9 C8 119.8(2)
F10 C10 C9 120.0(2)
F10 C10 C11 120.7(2)
C9 C10 C11 119.3(2)
F11 C11 C10 120.0(2)
F11 C11 C12 120.7(2)
C10 C11 C12 119.3(2)
F12 C12 C11 116.65(19)
F12 C12 C7 119.10(19)
C11 C12 C7 124.3(2)
N1 C13 N2 119.62(19)
N1 C13 C14 123.78(19)
N2 C13 C14 116.60(18)
C15 C14 C13 120.3(2)
C15 C14 H14A 119.8
C13 C14 H14A 119.8
C14 C15 C16 121.2(2)
C14 C15 H15A 119.4
C16 C15 H15A 119.4
C17 C16 C15 118.0(2)
C17 C16 H16A 121.0
C15 C16 H16A 121.0
C16 C17 N2 120.6(2)
C16 C17 C18 124.7(2)
N2 C17 C18 114.7(2)
F14 C18 F15 108.4(3)
F14 C18 F13 107.7(2)
F15 C18 F13 104.6(2)
F14 C18 C17 112.5(2)
F15 C18 C17 111.9(2)
F13 C18 C17 111.5(2)
C20 C19 C24 113.82(18)
C20 C19 B2 127.75(19)
C24 C19 B2 118.41(18)
F20 C20 C21 115.76(19)
F20 C20 C19 120.39(18)
C21 C20 C19 123.8(2)
F21 C21 C22 119.65(19)
F21 C21 C20 120.6(2)
C22 C21 C20 119.8(2)
F22 C22 C23 120.4(2)
F22 C22 C21 120.5(2)
C23 C22 C21 119.15(19)
F23 C23 C22 120.22(19)
F23 C23 C24 120.3(2)
C22 C23 C24 119.4(2)
F24 C24 C23 116.32(19)
F24 C24 C19 119.75(18)
C23 C24 C19 123.9(2)
C30 C25 C26 113.50(18)
C30 C25 B2 130.92(17)
C26 C25 B2 115.57(17)
F26 C26 C27 116.41(18)
F26 C26 C25 119.15(17)
C27 C26 C25 124.44(19)
F27 C27 C28 120.57(18)
F27 C27 C26 120.16(19)
C28 C27 C26 119.25(19)
F28 C28 C27 120.01(19)
F28 C28 C29 120.7(2)
C27 C28 C29 119.25(19)
F29 C29 C28 119.55(19)
F29 C29 C30 120.8(2)
C28 C29 C30 119.7(2)
F30 C30 C25 120.74(18)
F30 C30 C29 115.35(18)
C25 C30 C29 123.88(19)
N3 C31 N4 119.00(19)
N3 C31 C32 124.45(19)
N4 C31 C32 116.54(18)
C33 C32 C31 120.4(2)
C33 C32 H32A 119.8
C31 C32 H32A 119.8
C32 C33 C34 121.1(2)
C32 C33 H33A 119.5
C34 C33 H33A 119.5
C35 C34 C33 117.9(2)
C35 C34 H34A 121.1
C33 C34 H34A 121.1
C34 C35 N4 120.8(2)
C34 C35 C36 124.4(2)
N4 C35 C36 114.8(2)
F32 C36 F31 110.2(2)
F32 C36 F33 106.3(2)
F31 C36 F33 104.2(2)
F32 C36 C35 112.0(2)
F31 C36 C35 112.09(19)
F33 C36 C35 111.6(2)

loop_
_geom_bond_atom_site_label_1
_geom_bond_atom_site_label_2
_geom_bond_distance
B1 N1 1.534(3)
B1 C1 1.627(3)
B1 C7 1.643(3)
B1 Cl1 1.929(2)
B2 N3 1.542(3)
B2 C19 1.624(3)
B2 C25 1.640(3)
B2 Cl2 1.917(2)
N1 C13 1.325(3)
N1 H1 0.82(2)
N2 C13 1.355(3)
N2 C17 1.373(3)
N2 H2 0.86(3)
N3 C31 1.320(3)
N3 H3 0.83(2)
N4 C31 1.354(3)
N4 C35 1.374(3)
N4 H4 0.82(2)
F2 C2 1.358(2)
F3 C3 1.336(2)
F4 C4 1.341(2)
F5 C5 1.339(2)
F6 C6 1.350(2)
F8 C8 1.346(2)
F9 C9 1.341(3)
F10 C10 1.339(3)
F11 C11 1.343(3)
F12 C12 1.352(2)
F13 C18 1.317(3)
F14 C18 1.286(3)
F15 C18 1.308(3)
F20 C20 1.354(2)
F21 C21 1.342(2)
F22 C22 1.341(2)
F23 C23 1.341(3)
F24 C24 1.344(2)
F26 C26 1.346(2)
F27 C27 1.338(2)
F28 C28 1.343(2)
F29 C29 1.342(3)
F30 C30 1.355(2)
F31 C36 1.316(3)
F32 C36 1.299(3)
F33 C36 1.334(3)
C1 C2 1.381(3)
C1 C6 1.390(3)
C2 C3 1.380(3)
C3 C4 1.368(3)
C4 C5 1.378(3)
C5 C6 1.377(3)
C7 C8 1.386(3)
C7 C12 1.389(3)
C8 C9 1.380(3)
C9 C10 1.364(3)
C10 C11 1.372(4)
C11 C12 1.374(3)
C13 C14 1.417(3)
C14 C15 1.354(3)
C14 H14A 0.9500
C15 C16 1.410(3)
C15 H15A 0.9500
C16 C17 1.345(3)
C16 H16A 0.9500
C17 C18 1.498(3)
C19 C20 1.382(3)
C19 C24 1.390(3)
C20 C21 1.378(3)
C21 C22 1.370(3)
C22 C23 1.368(3)
C23 C24 1.380(3)
C25 C30 1.382(3)
C25 C26 1.393(3)
C26 C27 1.376(3)
C27 C28 1.368(3)
C28 C29 1.373(3)
C29 C30 1.383(3)
C31 C32 1.417(3)
C32 C33 1.356(3)
C32 H32A 0.9500
C33 C34 1.415(3)
C33 H33A 0.9500
C34 C35 1.343(3)
C34 H34A 0.9500
C35 C36 1.492(3)
